data_8101432
loop_
_publ_author_name
'Czado, Wolfgang'
'M\"uller, Ulrich'

_publ_section_title
;
Crystal structure of tetrakis(triphenylphosphine oxide)lithium bromide--
acetonitrile (1/1), Li(OP(C~6~H~5~)~3~)~4~Br &#x00B7; CH~3~CN
;
_journal_issue 1
_journal_name_full 'Zeitschrift f\"ur Kristallographie - New Crystal Structures'
_journal_page_first 65
_journal_page_last 67
_journal_volume 214
_journal_year 1999
_chemical_formula_moiety 'Li(OP(C~6~H~5~)~3~)~4~Br\\cdot CH~3~CN'
_chemical_formula_structural 'Li(OP(C~6~H~5~)~3~)~4~Br\\cdot CH~3~CN'
_chemical_formula_sum 'C74 H63 Br Li N O4 P4'
_chemical_formula_weight 1240.98
_space_group_IT_number 14
_symmetry_cell_setting monoclinic
_symmetry_space_group_name_Hall '-P 2ybc'
_symmetry_space_group_name_H-M 'P 1 21/c 1'
_cell_angle_alpha 90.00
_cell_angle_beta 91.337(13)
_cell_angle_gamma 90.00
_cell_formula_units_Z 4
_cell_length_a 11.5760(14)
_cell_length_b 23.581(5)
_cell_length_c 23.230(4)
_cell_measurement_temperature 193(2)
_cell_volume 6339.6(18)
_diffrn_ambient_temperature 193(2)
_exptl_crystal_density_diffrn 1.300
_refine_ls_R_factor_obs 0.0544
_refine_ls_wR_factor_obs 0.1168
_cod_original_sg_symbol_H-M 'P 21/c'
_cod_database_code 8101432

loop_
_symmetry_equiv_pos_as_xyz
'x, y, z'
'-x, y+1/2, -z+1/2'
'-x, -y, -z'
'x, -y-1/2, z-1/2'

loop_
_atom_site_aniso_label
_atom_site_aniso_U_11
_atom_site_aniso_U_22
_atom_site_aniso_U_33
_atom_site_aniso_U_23
_atom_site_aniso_U_13
_atom_site_aniso_U_12
Br 0.0420(4) 0.0655(5) 0.0447(4) -0.0086(3) 0.0074(3) -0.0097(3)
Li 0.023(4) 0.013(4) 0.024(4) -0.001(4) -0.001(3) 0.004(3)
O1 0.034(2) 0.024(2) 0.0308(19) -0.0071(16) -0.0030(16) -0.0068(17)
O2 0.030(2) 0.024(2) 0.038(2) -0.0035(17) -0.0107(16) 0.0059(16)
O3 0.0307(19) 0.0208(19) 0.0233(18) -0.0010(15) 0.0018(15) 0.0014(15)
O4 0.040(2) 0.0204(19) 0.0265(19) 0.0033(16) 0.0033(16) -0.0009(16)
P1 0.0265(7) 0.0194(7) 0.0245(7) -0.0027(6) -0.0002(6) -0.0023(6)
P2 0.0255(7) 0.0212(8) 0.0338(8) -0.0022(6) -0.0055(6) 0.0021(6)
P3 0.0274(7) 0.0184(7) 0.0221(7) -0.0022(6) -0.0014(6) -0.0001(6)
P4 0.0304(8) 0.0183(7) 0.0243(7) 0.0028(6) -0.0018(6) -0.0023(6)
C11 0.027(3) 0.025(3) 0.017(3) 0.003(2) 0.005(2) 0.000(2)
C12 0.038(3) 0.026(3) 0.046(4) -0.002(3) 0.003(3) -0.004(3)
C13 0.054(4) 0.015(3) 0.059(4) -0.001(3) -0.001(3) 0.011(3)
C14 0.037(4) 0.035(4) 0.059(4) 0.011(3) 0.000(3) 0.017(3)
C15 0.022(3) 0.038(4) 0.054(4) 0.002(3) -0.008(3) 0.000(3)
C16 0.033(3) 0.023(3) 0.034(3) 0.009(3) -0.003(3) -0.001(3)
C21 0.026(3) 0.016(3) 0.025(3) 0.003(2) -0.006(2) -0.001(2)
C22 0.037(3) 0.024(3) 0.034(3) 0.001(3) -0.002(3) -0.001(3)
C23 0.057(4) 0.020(3) 0.040(4) -0.005(3) -0.012(3) -0.008(3)
C24 0.058(4) 0.029(3) 0.029(3) -0.008(3) -0.003(3) 0.013(3)
C25 0.038(3) 0.033(3) 0.029(3) -0.002(3) 0.009(3) 0.007(3)
C26 0.036(3) 0.022(3) 0.036(3) -0.004(3) 0.003(3) -0.007(3)
C31 0.022(3) 0.024(3) 0.024(3) -0.003(2) -0.004(2) 0.002(2)
C32 0.035(3) 0.036(4) 0.032(3) 0.002(3) -0.002(3) 0.010(3)
C33 0.054(4) 0.029(3) 0.044(4) 0.008(3) 0.007(3) 0.011(3)
C34 0.035(3) 0.043(4) 0.029(3) 0.015(3) 0.001(3) 0.003(3)
C35 0.028(3) 0.039(4) 0.028(3) -0.004(3) 0.002(2) 0.001(3)
C36 0.031(3) 0.025(3) 0.032(3) -0.002(3) -0.002(3) 0.001(3)
C41 0.033(3) 0.023(3) 0.034(3) -0.005(3) -0.005(3) -0.002(3)
C42 0.033(3) 0.026(3) 0.043(3) -0.002(3) 0.001(3) 0.002(3)
C43 0.061(4) 0.025(3) 0.037(3) 0.004(3) -0.009(3) 0.002(3)
C44 0.068(5) 0.035(4) 0.029(3) -0.015(3) 0.019(3) -0.024(3)
C45 0.028(3) 0.046(4) 0.058(4) -0.016(3) 0.005(3) -0.010(3)
C46 0.031(3) 0.028(3) 0.043(3) -0.007(3) -0.002(3) -0.005(3)
C51 0.039(3) 0.012(3) 0.036(3) 0.001(2) 0.000(3) -0.005(3)
C52 0.031(3) 0.028(3) 0.058(4) -0.008(3) 0.002(3) 0.001(3)
C53 0.043(4) 0.030(4) 0.063(4) -0.012(3) 0.016(3) 0.001(3)
C54 0.065(4) 0.019(3) 0.051(4) -0.007(3) 0.026(4) -0.004(3)
C55 0.074(5) 0.021(3) 0.032(3) 0.006(3) 0.001(3) -0.002(3)
C56 0.038(3) 0.020(3) 0.048(4) 0.008(3) -0.001(3) 0.005(3)
C61 0.026(3) 0.024(3) 0.040(3) 0.000(3) -0.004(3) 0.002(2)
C62 0.036(3) 0.036(3) 0.038(4) 0.001(3) -0.007(3) -0.003(3)
C63 0.040(4) 0.051(4) 0.045(4) -0.008(3) -0.012(3) -0.009(3)
C64 0.034(3) 0.038(4) 0.060(4) -0.009(3) -0.017(3) -0.001(3)
C65 0.033(3) 0.039(4) 0.055(4) -0.008(3) 0.008(3) -0.012(3)
C66 0.037(3) 0.038(4) 0.040(3) -0.008(3) -0.003(3) -0.003(3)
C71 0.022(3) 0.029(3) 0.023(3) 0.002(2) -0.006(2) 0.000(2)
C72 0.037(3) 0.030(3) 0.026(3) 0.000(3) 0.003(3) 0.002(3)
C73 0.037(3) 0.036(4) 0.040(4) 0.011(3) -0.002(3) -0.008(3)
C74 0.036(3) 0.056(4) 0.021(3) 0.006(3) 0.001(3) -0.004(3)
C75 0.038(3) 0.056(4) 0.020(3) -0.005(3) 0.000(3) -0.006(3)
C76 0.040(3) 0.034(3) 0.023(3) -0.010(3) -0.002(3) -0.006(3)
C81 0.032(3) 0.017(3) 0.021(3) 0.003(2) -0.005(2) 0.001(2)
C82 0.032(3) 0.020(3) 0.032(3) -0.002(2) -0.004(2) 0.002(3)
C83 0.031(3) 0.038(4) 0.033(3) -0.003(3) -0.002(3) 0.003(3)
C84 0.039(4) 0.028(3) 0.029(3) 0.007(3) -0.011(3) -0.009(3)
C85 0.050(4) 0.017(3) 0.028(3) -0.002(2) -0.009(3) 0.002(3)
C86 0.029(3) 0.020(3) 0.034(3) -0.001(2) 0.001(2) 0.003(3)
C91 0.025(3) 0.016(3) 0.030(3) -0.005(2) -0.004(2) 0.001(2)
C92 0.035(3) 0.032(3) 0.036(3) -0.006(3) -0.004(3) 0.000(3)
C93 0.040(3) 0.029(4) 0.065(5) -0.015(3) -0.018(3) 0.011(3)
C94 0.067(5) 0.016(3) 0.066(5) -0.001(3) -0.041(4) 0.000(3)
C95 0.072(4) 0.019(3) 0.035(3) 0.000(3) -0.025(3) 0.007(3)
C96 0.046(4) 0.024(3) 0.032(3) -0.001(3) -0.002(3) 0.001(3)
C101 0.031(3) 0.016(3) 0.030(3) 0.003(2) -0.004(3) 0.000(2)
C102 0.047(4) 0.047(4) 0.037(4) -0.001(3) -0.010(3) -0.014(3)
C103 0.055(4) 0.062(5) 0.050(4) -0.005(4) -0.027(4) -0.019(4)
C104 0.035(3) 0.022(3) 0.080(5) 0.013(3) -0.019(4) -0.003(3)
C105 0.028(3) 0.021(3) 0.061(4) 0.012(3) 0.003(3) 0.001(3)
C106 0.033(3) 0.020(3) 0.035(3) 0.003(3) 0.000(3) 0.000(3)
C111 0.030(3) 0.022(3) 0.026(3) 0.002(2) -0.006(2) -0.004(2)
C112 0.036(3) 0.018(3) 0.030(3) 0.001(2) -0.006(2) -0.005(3)
C113 0.057(4) 0.021(3) 0.037(3) 0.010(3) 0.001(3) 0.007(3)
C114 0.045(4) 0.035(4) 0.026(3) 0.003(3) -0.004(3) 0.016(3)
C115 0.035(3) 0.043(4) 0.038(3) -0.001(3) -0.006(3) 0.006(3)
C116 0.035(3) 0.024(3) 0.045(3) -0.005(3) -0.003(3) -0.005(3)
C121 0.025(3) 0.018(3) 0.027(3) 0.005(2) 0.005(2) -0.001(2)
C122 0.040(3) 0.025(3) 0.026(3) 0.003(3) -0.006(3) 0.002(3)
C123 0.046(4) 0.041(4) 0.021(3) -0.004(3) -0.007(3) -0.003(3)
C124 0.040(3) 0.027(3) 0.032(3) -0.007(3) 0.006(3) -0.001(3)
C125 0.037(3) 0.019(3) 0.040(3) 0.003(3) 0.003(3) 0.005(3)
C126 0.033(3) 0.025(3) 0.030(3) 0.003(3) -0.002(2) -0.005(3)
N 0.159(7) 0.090(6) 0.096(6) -0.030(5) 0.017(5) 0.055(5)
C1 0.087(5) 0.039(4) 0.034(4) -0.010(3) 0.005(4) 0.008(4)
C2 0.080(5) 0.102(6) 0.068(5) -0.024(5) 0.004(4) -0.026(5)

loop_
_atom_site_label
_atom_site_type_symbol
_atom_site_fract_x
_atom_site_fract_y
_atom_site_fract_z
_atom_site_U_iso_or_equiv
_atom_site_thermal_displace_type
_atom_site_occupancy
_atom_site_calc_flag
_atom_site_refinement_flags
_atom_site_disorder_assembly
_atom_site_disorder_group
Br Br 0.04039(5) 0.55756(3) 0.80329(3) 0.0507(2) Uani 1 d . . .
Li Li 0.5279(6) 0.7457(3) 0.5742(3) 0.0200(18) Uani 1 d . . .
O1 O 0.4539(3) 0.68541(13) 0.53324(13) 0.0298(8) Uani 1 d . . .
O2 O 0.6629(3) 0.71552(13) 0.60970(14) 0.0310(9) Uani 1 d . . .
O3 O 0.4364(3) 0.77243(13) 0.63648(12) 0.0249(8) Uani 1 d . . .
O4 O 0.5523(3) 0.80987(13) 0.52406(13) 0.0289(8) Uani 1 d . . .
P1 P 0.34709(11) 0.65224(5) 0.52045(5) 0.0235(3) Uani 1 d . . .
P2 P 0.74725(11) 0.67758(6) 0.63928(6) 0.0270(3) Uani 1 d . . .
P3 P 0.41239(11) 0.82058(5) 0.67552(5) 0.0227(3) Uani 1 d . . .
P4 P 0.59402(11) 0.83510(5) 0.46960(5) 0.0244(3) Uani 1 d . . .
C11 C 0.2263(4) 0.6972(2) 0.49936(19) 0.0232(12) Uani 1 d . . .
C12 C 0.2320(5) 0.7547(2) 0.5111(2) 0.0367(14) Uani 1 d . . .
H12 H 0.3008 0.7705 0.5274 0.044 Uiso 1 calc R . .
C13 C 0.1385(5) 0.7889(2) 0.4993(2) 0.0429(15) Uani 1 d . . .
H13 H 0.1429 0.8283 0.5077 0.051 Uiso 1 calc R . .
C14 C 0.0385(5) 0.7669(2) 0.4752(3) 0.0438(15) Uani 1 d . . .
H14 H -0.0260 0.7908 0.4675 0.053 Uiso 1 calc R . .
C15 C 0.0322(4) 0.7097(2) 0.4623(2) 0.0381(14) Uani 1 d . . .
H15 H -0.0360 0.6942 0.4451 0.046 Uiso 1 calc R . .
C16 C 0.1257(4) 0.6754(2) 0.4747(2) 0.0299(13) Uani 1 d . . .
H16 H 0.1211 0.6361 0.4661 0.036 Uiso 1 calc R . .
C21 C 0.3723(4) 0.60253(19) 0.4629(2) 0.0222(12) Uani 1 d . . .
C22 C 0.3029(4) 0.5556(2) 0.4512(2) 0.0317(13) Uani 1 d . . .
H22 H 0.2386 0.5477 0.4746 0.038 Uiso 1 calc R . .
C23 C 0.3278(5) 0.5204(2) 0.4051(2) 0.0390(15) Uani 1 d . . .
H23 H 0.2807 0.4881 0.3974 0.047 Uiso 1 calc R . .
C24 C 0.4216(5) 0.5319(2) 0.3701(2) 0.0386(15) Uani 1 d . . .
H24 H 0.4377 0.5080 0.3383 0.046 Uiso 1 calc R . .
C25 C 0.4904(5) 0.5784(2) 0.3821(2) 0.0333(14) Uani 1 d . . .
H25 H 0.5547 0.5866 0.3588 0.040 Uiso 1 calc R . .
C26 C 0.4657(4) 0.6131(2) 0.4282(2) 0.0311(13) Uani 1 d . . .
H26 H 0.5138 0.6449 0.4362 0.037 Uiso 1 calc R . .
C31 C 0.2954(4) 0.6130(2) 0.5808(2) 0.0233(12) Uani 1 d . . .
C32 C 0.3248(4) 0.5565(2) 0.5905(2) 0.0344(13) Uani 1 d . . .
H32 H 0.3736 0.5373 0.5645 0.041 Uiso 1 calc R . .
C33 C 0.2829(5) 0.5282(2) 0.6381(2) 0.0420(15) Uani 1 d . . .
H33 H 0.3007 0.4892 0.6437 0.050 Uiso 1 calc R . .
C34 C 0.2160(4) 0.5558(2) 0.6771(2) 0.0358(14) Uani 1 d . . .
H34 H 0.1881 0.5361 0.7096 0.043 Uiso 1 calc R . .
C35 C 0.1894(4) 0.6121(2) 0.6691(2) 0.0316(13) Uani 1 d . . .
H35 H 0.1451 0.6317 0.6966 0.038 Uiso 1 calc R . .
C36 C 0.2274(4) 0.6401(2) 0.6208(2) 0.0292(13) Uani 1 d . . .
H36 H 0.2064 0.6786 0.6148 0.035 Uiso 1 calc R . .
C41 C 0.6801(4) 0.6345(2) 0.6933(2) 0.0300(13) Uani 1 d . . .
C42 C 0.7453(5) 0.5994(2) 0.7298(2) 0.0341(14) Uani 1 d . . .
H42 H 0.8267 0.5974 0.7260 0.041 Uiso 1 calc R . .
C43 C 0.6921(5) 0.5673(2) 0.7715(2) 0.0411(15) Uani 1 d . . .
H43 H 0.7365 0.5437 0.7967 0.049 Uiso 1 calc R . .
C44 C 0.5729(6) 0.5703(2) 0.7760(2) 0.0435(16) Uani 1 d . . .
H44 H 0.5353 0.5486 0.8044 0.052 Uiso 1 calc R . .
C45 C 0.5088(5) 0.6047(3) 0.7391(3) 0.0440(16) Uani 1 d . . .
H45 H 0.4271 0.6059 0.7420 0.053 Uiso 1 calc R . .
C46 C 0.5616(4) 0.6369(2) 0.6985(2) 0.0341(14) Uani 1 d . . .
H46 H 0.5168 0.6610 0.6739 0.041 Uiso 1 calc R . .
C51 C 0.8114(4) 0.6304(2) 0.5885(2) 0.0290(13) Uani 1 d . . .
C52 C 0.9186(5) 0.6052(2) 0.5979(3) 0.0389(14) Uani 1 d . . .
H52 H 0.9604 0.6121 0.6329 0.047 Uiso 1 calc R . .
C53 C 0.9642(5) 0.5705(2) 0.5572(3) 0.0451(16) Uani 1 d . . .
H53 H 1.0373 0.5532 0.5640 0.054 Uiso 1 calc R . .
C54 C 0.9045(5) 0.5606(2) 0.5065(3) 0.0448(16) Uani 1 d . . .
H54 H 0.9383 0.5374 0.4780 0.054 Uiso 1 calc R . .
C55 C 0.7959(6) 0.5837(2) 0.4958(2) 0.0425(15) Uani 1 d . . .
H55 H 0.7538 0.5751 0.4613 0.051 Uiso 1 calc R . .
C56 C 0.7499(5) 0.6200(2) 0.5373(2) 0.0355(14) Uani 1 d . . .
H56 H 0.6769 0.6374 0.5305 0.043 Uiso 1 calc R . .
C61 C 0.8634(4) 0.7162(2) 0.6740(2) 0.0302(13) Uani 1 d . . .
C62 C 0.8717(5) 0.7243(2) 0.7328(2) 0.0366(14) Uani 1 d . . .
H62 H 0.8186 0.7058 0.7572 0.044 Uiso 1 calc R . .
C63 C 0.9563(5) 0.7589(3) 0.7566(3) 0.0458(16) Uani 1 d . . .
H63 H 0.9613 0.7642 0.7971 0.055 Uiso 1 calc R . .
C64 C 1.0331(5) 0.7856(2) 0.7216(3) 0.0440(15) Uani 1 d . . .
H64 H 1.0910 0.8096 0.7380 0.053 Uiso 1 calc R . .
C65 C 1.0268(5) 0.7779(2) 0.6627(3) 0.0423(15) Uani 1 d . . .
H65 H 1.0809 0.7962 0.6388 0.051 Uiso 1 calc R . .
C66 C 0.9426(5) 0.7439(2) 0.6388(2) 0.0385(14) Uani 1 d . . .
H66 H 0.9378 0.7390 0.5982 0.046 Uiso 1 calc R . .
C71 C 0.3492(4) 0.7950(2) 0.7406(2) 0.0246(12) Uani 1 d . . .
C72 C 0.3154(4) 0.7389(2) 0.7428(2) 0.0309(13) Uani 1 d . . .
H72 H 0.3292 0.7149 0.7108 0.037 Uiso 1 calc R . .
C73 C 0.2618(4) 0.7172(2) 0.7906(2) 0.0380(14) Uani 1 d . . .
H73 H 0.2382 0.6786 0.7914 0.046 Uiso 1 calc R . .
C74 C 0.2428(5) 0.7519(3) 0.8372(2) 0.0376(14) Uani 1 d . . .
H74 H 0.2056 0.7373 0.8701 0.045 Uiso 1 calc R . .
C75 C 0.2777(4) 0.8078(3) 0.8360(2) 0.0382(14) Uani 1 d . . .
H75 H 0.2648 0.8316 0.8682 0.046 Uiso 1 calc R . .
C76 C 0.3312(4) 0.8295(2) 0.7885(2) 0.0325(13) Uani 1 d . . .
H76 H 0.3558 0.8679 0.7883 0.039 Uiso 1 calc R . .
C81 C 0.5410(4) 0.8609(2) 0.69392(19) 0.0232(12) Uani 1 d . . .
C82 C 0.6483(4) 0.8377(2) 0.6829(2) 0.0281(13) Uani 1 d . . .
H82 H 0.6534 0.8003 0.6681 0.034 Uiso 1 calc R . .
C83 C 0.7479(5) 0.8686(2) 0.6934(2) 0.0343(14) Uani 1 d . . .
H83 H 0.8209 0.8524 0.6851 0.041 Uiso 1 calc R . .
C84 C 0.7423(5) 0.9227(2) 0.7156(2) 0.0319(13) Uani 1 d . . .
H84 H 0.8110 0.9437 0.7231 0.038 Uiso 1 calc R . .
C85 C 0.6365(5) 0.9458(2) 0.7269(2) 0.0318(13) Uani 1 d . . .
H85 H 0.6321 0.9829 0.7426 0.038 Uiso 1 calc R . .
C86 C 0.5361(4) 0.9157(2) 0.7154(2) 0.0274(13) Uani 1 d . . .
H86 H 0.4633 0.9326 0.7223 0.033 Uiso 1 calc R . .
C91 C 0.3182(4) 0.87258(19) 0.6428(2) 0.0234(12) Uani 1 d . . .
C92 C 0.2295(4) 0.9002(2) 0.6706(2) 0.0343(14) Uani 1 d . . .
H92 H 0.2113 0.8898 0.7089 0.041 Uiso 1 calc R . .
C93 C 0.1668(5) 0.9432(2) 0.6426(3) 0.0452(16) Uani 1 d . . .
H93 H 0.1054 0.9618 0.6614 0.054 Uiso 1 calc R . .
C94 C 0.1953(6) 0.9580(2) 0.5880(3) 0.0504(18) Uani 1 d . . .
H94 H 0.1542 0.9878 0.5692 0.060 Uiso 1 calc R . .
C95 C 0.2816(5) 0.9308(2) 0.5595(2) 0.0424(15) Uani 1 d . . .
H95 H 0.2987 0.9413 0.5211 0.051 Uiso 1 calc R . .
C96 C 0.3435(5) 0.8884(2) 0.5865(2) 0.0339(14) Uani 1 d . . .
H96 H 0.4037 0.8697 0.5669 0.041 Uiso 1 calc R . .
C101 C 0.7315(4) 0.8703(2) 0.4799(2) 0.0259(12) Uani 1 d . . .
C102 C 0.7670(5) 0.8849(2) 0.5354(2) 0.0438(15) Uani 1 d . . .
H102 H 0.7179 0.8779 0.5668 0.053 Uiso 1 calc R . .
C103 C 0.8737(5) 0.9094(3) 0.5448(3) 0.0559(18) Uani 1 d . . .
H103 H 0.8982 0.9195 0.5827 0.067 Uiso 1 calc R . .
C104 C 0.9449(5) 0.9194(2) 0.4991(3) 0.0460(16) Uani 1 d . . .
H104 H 1.0186 0.9362 0.5058 0.055 Uiso 1 calc R . .
C105 C 0.9104(4) 0.9055(2) 0.4444(3) 0.0365(14) Uani 1 d . . .
H105 H 0.9593 0.9130 0.4131 0.044 Uiso 1 calc R . .
C106 C 0.8040(4) 0.8806(2) 0.4350(2) 0.0294(13) Uani 1 d . . .
H106 H 0.7805 0.8703 0.3970 0.035 Uiso 1 calc R . .
C111 C 0.4919(4) 0.8856(2) 0.4399(2) 0.0262(12) Uani 1 d . . .
C112 C 0.5153(4) 0.9430(2) 0.4372(2) 0.0278(12) Uani 1 d . . .
H112 H 0.5883 0.9569 0.4504 0.033 Uiso 1 calc R . .
C113 C 0.4325(5) 0.9805(2) 0.4151(2) 0.0385(14) Uani 1 d . . .
H113 H 0.4491 1.0199 0.4132 0.046 Uiso 1 calc R . .
C114 C 0.3270(5) 0.9606(2) 0.3962(2) 0.0352(14) Uani 1 d . . .
H114 H 0.2715 0.9863 0.3804 0.042 Uiso 1 calc R . .
C115 C 0.3008(5) 0.9044(2) 0.3999(2) 0.0388(14) Uani 1 d . . .
H115 H 0.2269 0.8910 0.3876 0.047 Uiso 1 calc R . .
C116 C 0.3836(4) 0.8665(2) 0.4219(2) 0.0345(14) Uani 1 d . . .
H116 H 0.3655 0.8273 0.4246 0.041 Uiso 1 calc R . .
C121 C 0.6202(4) 0.78298(19) 0.4149(2) 0.0234(12) Uani 1 d . . .
C122 C 0.5834(4) 0.7876(2) 0.3575(2) 0.0302(13) Uani 1 d . . .
H122 H 0.5368 0.8187 0.3455 0.036 Uiso 1 calc R . .
C123 C 0.6147(5) 0.7472(2) 0.3187(2) 0.0363(14) Uani 1 d . . .
H123 H 0.5890 0.7506 0.2797 0.044 Uiso 1 calc R . .
C124 C 0.6823(4) 0.7020(2) 0.3347(2) 0.0330(13) Uani 1 d . . .
H124 H 0.7035 0.6745 0.3070 0.040 Uiso 1 calc R . .
C125 C 0.7192(4) 0.6965(2) 0.3907(2) 0.0320(13) Uani 1 d . . .
H125 H 0.7664 0.6652 0.4017 0.038 Uiso 1 calc R . .
C126 C 0.6885(4) 0.7362(2) 0.4316(2) 0.0296(13) Uani 1 d . . .
H126 H 0.7134 0.7319 0.4706 0.035 Uiso 1 calc R . .
N N -0.0744(7) 0.5953(3) 0.3602(3) 0.115(3) Uani 1 d . . .
C1 C -0.0072(6) 0.5716(3) 0.3367(3) 0.0536(17) Uani 1 d . . .
C2 C 0.0766(6) 0.5391(4) 0.3072(3) 0.084(2) Uani 1 d . . .
H2A H 0.0876 0.5026 0.3267 0.100 Uiso 1 calc . . .
H2B H 0.1500 0.5597 0.3071 0.100 Uiso 1 calc . . .
H2C H 0.0496 0.5326 0.2674 0.100 Uiso 1 calc . . .

loop_
_geom_bond_atom_site_label_1
_geom_bond_atom_site_label_2
_geom_bond_distance
_geom_bond_site_symmetry_2
_geom_bond_publ_flag
O1 Li 1.904(8) . y
O2 Li 1.889(8) . y
O3 Li 1.919(8) . y
O4 Li 1.934(8) . y
P1 O1 1.487(3) . n
P1 C11 1.813(5) . n
P1 C21 1.807(5) . n
P1 C31 1.795(5) . n
P2 O2 1.481(3) . n
P2 C41 1.804(5) . n
P2 C51 1.795(5) . n
P2 C61 1.799(5) . n
P3 O3 1.483(3) . n
P3 C71 1.799(5) . n
P3 C81 1.809(5) . n
P3 C91 1.798(5) . n
P4 O4 1.488(3) . n
P4 C111 1.805(5) . n
P4 C101 1.805(5) . n
P4 C121 1.798(5) . n
C11 C16 1.384(7) . n
C11 C12 1.386(7) . n
C12 C13 1.372(7) . n
C13 C14 1.376(8) . n
C14 C15 1.383(8) . n
C15 C16 1.375(7) . n
C21 C26 1.387(7) . n
C21 C22 1.391(7) . n
C22 C23 1.391(7) . n
C23 C24 1.400(7) . n
C24 C25 1.380(7) . n
C25 C26 1.381(7) . n
C31 C36 1.387(7) . n
C31 C32 1.392(7) . n
C32 C33 1.389(7) . n
C33 C34 1.369(7) . n
C34 C35 1.373(7) . n
C35 C36 1.382(7) . n
C41 C46 1.381(7) . n
C41 C42 1.395(7) . n
C42 C43 1.385(7) . n
C43 C44 1.388(8) . n
C44 C45 1.383(8) . n
C45 C46 1.366(7) . n
C51 C52 1.389(7) . n
C51 C56 1.393(7) . n
C52 C53 1.367(7) . n
C53 C54 1.370(8) . n
C54 C55 1.387(8) . n
C55 C56 1.403(7) . n
C61 C62 1.382(7) . n
C61 C66 1.403(7) . n
C62 C63 1.381(7) . n
C63 C64 1.372(8) . n
C64 C65 1.380(8) . n
C65 C66 1.371(7) . n
C71 C72 1.381(7) . n
C71 C76 1.397(7) . n
C72 C73 1.385(7) . n
C73 C74 1.378(7) . n
C74 C75 1.380(8) . n
C75 C76 1.375(7) . n
C81 C82 1.387(7) . n
C81 C86 1.388(6) . n
C82 C83 1.380(7) . n
C83 C84 1.379(7) . n
C84 C85 1.372(7) . n
C85 C86 1.382(7) . n
C91 C92 1.389(7) . n
C91 C96 1.396(7) . n
C92 C93 1.399(7) . n
C93 C94 1.364(8) . n
C94 C95 1.370(8) . n
C95 C96 1.375(7) . n
C101 C106 1.375(7) n n
C101 C102 1.388(7) . n
C102 C103 1.376(8) . n
C103 C104 1.379(8) . n
C104 C105 1.363(8) . n
C105 C106 1.377(7) . n
C111 C112 1.381(6) . n
C111 C116 1.387(7) . n
C112 C113 1.394(7) . n
C113 C114 1.371(7) . n
C114 C115 1.363(7) . n
C115 C116 1.398(7) . n
C121 C122 1.394(6) . n
C121 C126 1.406(7) . n
C122 C123 1.367(7) . n
C123 C124 1.369(7) . n
C124 C125 1.365(7) . n
C125 C126 1.386(7) . n
N C1 1.110(8) . n
C1 C2 1.426(10) . n
